data_4116273
loop_
_publ_author_name
'Preston A. Chase'
'Warren E. Piers'
'Brian O. Patrick'

_publ_section_title
;
 New Fluorinated 9-Borafluorene Lewis Acids
;
_journal_name_full 'Journal of the American Chemical Society'
_journal_page_first 12911
_journal_page_last 12912
_journal_paper_doi 10.1021/ja005607u
_journal_volume 122
_journal_year 2000
_chemical_formula_moiety 'C18 B F13 '
_chemical_formula_sum 'C18 B F13'
_chemical_formula_weight 473.99
_space_group_IT_number 15
_symmetry_cell_setting monoclinic
_symmetry_Int_Tables_number 15
_symmetry_space_group_name_Hall '-C 2yc'
_symmetry_space_group_name_H-M 'C 1 2/c 1'
_audit_creation_date 2000-06-13
_audit_creation_method 'by teXsan v1.8'
_cell_angle_alpha 90
_cell_angle_beta 109.715(8)
_cell_angle_gamma 90
_cell_formula_units_Z 4
_cell_length_a 17.432(2)
_cell_length_b 12.878(1)
_cell_length_c 7.5758(9)
_cell_measurement_reflns_used 0
_cell_measurement_temperature 173.2
_cell_measurement_theta_max 0.0
_cell_measurement_theta_min 0.0
_cell_volume 1601.0(3)
_computing_cell_refinement 'd*TREK (MSC, 1996-1998)'
_computing_data_collection 'd*TREK (MSC, 1996-1998)'
_computing_data_reduction 'd*TREK (MSC, 1996-1998)'
_computing_publication_material 'teXsan (MSC, 1992-1997)'
_computing_structure_refinement 'teXsan (MSC, 1992-1997)'
_computing_structure_solution
;
SIR97 (Altomare, et. al. 1998)
;
_diffrn_ambient_temperature 173.2
_diffrn_detector_area_resol_mean 11.76
_diffrn_measurement_device_type 'Rigaku/ADSC CCD'
_diffrn_measurement_method 'area detector'
_diffrn_orient_matrix_UB_11 0.00000
_diffrn_orient_matrix_UB_12 0.00000
_diffrn_orient_matrix_UB_13 0.00000
_diffrn_orient_matrix_UB_21 0.00000
_diffrn_orient_matrix_UB_22 0.00000
_diffrn_orient_matrix_UB_23 0.00000
_diffrn_orient_matrix_UB_31 0.00000
_diffrn_orient_matrix_UB_32 0.00000
_diffrn_orient_matrix_UB_33 0.00000
_diffrn_radiation_detector CCD
_diffrn_radiation_monochromator graphite
_diffrn_radiation_source 'X-ray tube'
_diffrn_radiation_type 'Mo K\a'
_diffrn_radiation_wavelength 0.7107
_diffrn_reflns_av_R_equivalents 0.00000
_diffrn_reflns_av_sigmaI/netI 0.090
_diffrn_reflns_limit_h_max 21
_diffrn_reflns_limit_h_min -20
_diffrn_reflns_limit_k_max 14
_diffrn_reflns_limit_k_min -15
_diffrn_reflns_limit_l_max 8
_diffrn_reflns_limit_l_min -8
_diffrn_reflns_number 6214
_diffrn_reflns_reduction_process 'Lp corrections applied'
_diffrn_reflns_theta_max 26.41
_diffrn_reflns_theta_min 3.09
_diffrn_standards_decay_% 0.00
_diffrn_standards_interval_count 0
_diffrn_standards_number 0
_exptl_absorpt_coefficient_mu 0.220
_exptl_absorpt_correction_T_max 1.000
_exptl_absorpt_correction_T_min 0.7345
_exptl_absorpt_correction_type none
_exptl_crystal_colour orange
_exptl_crystal_density_diffrn 1.966
_exptl_crystal_description block
_exptl_crystal_F_000 920.00
_exptl_crystal_size_max 0.50
_exptl_crystal_size_mid 0.40
_exptl_crystal_size_min 0.20
_refine_diff_density_max 0.28
_refine_diff_density_min -0.32
_refine_ls_extinction_method none
_refine_ls_goodness_of_fit_all 1.688
_refine_ls_goodness_of_fit_ref 1.688
_refine_ls_matrix_type full
_refine_ls_number_constraints 0
_refine_ls_number_parameters 147
_refine_ls_number_reflns 1492
_refine_ls_number_restraints 0
_refine_ls_R_factor_all 0.0724
_refine_ls_R_factor_gt 0.042
_refine_ls_shift/su_max 0.0000
_refine_ls_shift/su_mean 0.0000
_refine_ls_structure_factor_coef Fsqd
_refine_ls_weighting_details 'w = 1/[\s^2^(Fo^2^)]'
_refine_ls_weighting_scheme sigma
_refine_ls_wR_factor_all 0.1208
_refine_ls_wR_factor_ref 0.057
_reflns_number_gt 1095
_reflns_number_total 1492
_reflns_threshold_expression I>3.00\s(I)
_cod_data_source_file ja005607u_s2.cif
_cod_data_source_block wp004/PC245
_cod_original_sg_symbol_H-M 'C 2/c '
_cod_original_formula_sum 'C18 B F13 '
_cod_database_code 4116273

loop_
_symmetry_equiv_pos_as_xyz
'   +x,   +y,   +z'
'1/2+x,1/2+y,   +z'
'   -x,   +y,1/2-z'
1/2-x,1/2+y,1/2-z
'   -x,   -y,   -z'
'1/2-x,1/2-y,   -z'
'   +x,   -y,1/2+z'
1/2+x,1/2-y,1/2+z

loop_
_atom_site_label
_atom_site_fract_x
_atom_site_fract_y
_atom_site_fract_z
_atom_site_U_iso_or_equiv
_atom_site_occupancy
_atom_site_refinement_flags
_atom_site_adp_type
_atom_site_calc_flag
F(1) 0.12665(8) 0.3330(1) 0.9964(2) 0.0529(4) 1.000 . Uani d
F(2) 0.1249(1) 0.5413(1) 1.0015(2) 0.0839(6) 1.000 . Uani d
F(3) 0.0000 0.6465(2) 0.7500 0.106(1) 0.500 ST Uani d
F(4) 0.0688(1) -0.1531(1) 0.7189(2) 0.0653(5) 1.000 . Uani d
F(5) 0.2091(1) -0.1098(1) 0.6698(2) 0.0760(5) 1.000 . Uani d
F(6) 0.25754(9) 0.0876(2) 0.6501(2) 0.0718(5) 1.000 . Uani d
F(7) 0.16473(8) 0.2461(1) 0.6903(2) 0.0545(4) 1.000 . Uani d
C(1) 0.0000 0.3263(2) 0.7500 0.0336(8) 0.500 ST Uani d
C(2) 0.0640(1) 0.3830(2) 0.8718(3) 0.0419(7) 1.000 . Uani d
C(3) 0.0640(2) 0.4897(2) 0.8759(4) 0.0565(8) 1.000 . Uani d
C(4) 0.0000 0.5432(2) 0.7500 0.066(1) 0.500 ST Uani d
C(5) 0.0668(1) 0.1311(1) 0.7323(2) 0.0324(5) 1.000 . Uani d
C(6) 0.0403(1) 0.0269(2) 0.7372(2) 0.0343(5) 1.000 . Uani d
C(7) 0.0894(2) -0.0529(2) 0.7179(3) 0.0453(6) 1.000 . Uani d
C(8) 0.1630(1) -0.0320(2) 0.6921(3) 0.0492(7) 1.000 . Uani d
C(9) 0.1882(1) 0.0681(2) 0.6834(3) 0.0490(7) 1.000 . Uani d
C(10) 0.1394(1) 0.1496(2) 0.7031(3) 0.0396(6) 1.000 . Uani d
B(1) 0.0000 0.2055(2) 0.7500 0.0304(8) 0.500 ST Uani d

loop_
_atom_site_aniso_label
_atom_site_aniso_U_11
_atom_site_aniso_U_22
_atom_site_aniso_U_33
_atom_site_aniso_U_12
_atom_site_aniso_U_13
_atom_site_aniso_U_23
F(1) 0.0547(9) 0.0528(9) 0.0482(8) -0.0185(7) 0.0134(7) -0.0139(6)
F(2) 0.129(2) 0.055(1) 0.103(1) -0.057(1) 0.086(1) -0.0494(9)
F(3) 0.203(3) 0.018(1) 0.163(3) 0.0000 0.150(3) 0.0000
F(4) 0.091(1) 0.0267(7) 0.0653(9) 0.0161(7) 0.0095(8) -0.0036(6)
F(5) 0.074(1) 0.075(1) 0.065(1) 0.0452(9) 0.0048(8) -0.0190(8)
F(6) 0.0407(8) 0.109(1) 0.066(1) 0.0114(8) 0.0186(7) -0.0227(8)
F(7) 0.0443(8) 0.0546(9) 0.0698(9) -0.0134(6) 0.0259(7) -0.0120(7)
C(1) 0.046(2) 0.025(1) 0.037(1) 0.0000 0.022(1) 0.0000
C(2) 0.061(1) 0.032(1) 0.047(1) -0.011(1) 0.036(1) -0.0085(9)
C(3) 0.096(2) 0.029(1) 0.074(2) -0.028(1) 0.068(2) -0.023(1)
C(4) 0.135(4) 0.017(2) 0.094(3) 0.0000 0.099(3) 0.0000
C(5) 0.032(1) 0.028(1) 0.029(1) 0.0001(8) 0.0015(8) -0.0043(7)
C(6) 0.041(1) 0.026(1) 0.0241(9) 0.0042(8) -0.0036(8) -0.0015(7)
C(7) 0.064(2) 0.027(1) 0.030(1) 0.014(1) -0.005(1) -0.0044(8)
C(8) 0.048(1) 0.051(1) 0.036(1) 0.024(1) -0.002(1) -0.012(1)
C(9) 0.033(1) 0.074(2) 0.034(1) 0.012(1) 0.0028(9) -0.014(1)
C(10) 0.036(1) 0.041(1) 0.036(1) -0.002(1) 0.0050(8) -0.0080(9)
B(1) 0.037(2) 0.026(2) 0.025(1) 0.0000 0.006(1) 0.0000

loop_
_atom_type_symbol
_atom_type_oxidation_number
_atom_type_number_in_cell
_atom_type_scat_dispersion_real
_atom_type_scat_dispersion_imag
_atom_type_scat_source
C 0 72 0.002 0.002
;International Tables for Crystallography
(1992, Vol. C, Tables 4.2.6.8 and 6.1.1.1)
;
F 0 52 0.014 0.010
;International Tables for Crystallography
(1992, Vol. C, Tables 4.2.6.8 and 6.1.1.1)
;
B 0 4 0.000 0.001
;International Tables for Crystallography
(1992, Vol. C, Tables 4.2.6.8 and 6.1.1.1)
;

loop_
_geom_angle_atom_site_label_1
_geom_angle_atom_site_label_2
_geom_angle_atom_site_label_3
_geom_angle
_geom_angle_site_symmetry_1
_geom_angle_site_symmetry_3
_geom_angle_publ_flag
C(2) C(1) C(2) 116.6(3) . 2_556 yes
C(2) C(1) B(1) 121.7(1) . . yes
C(2) C(1) B(1) 121.7(1) 2_556 . yes
F(1) C(2) C(1) 119.6(2) . . yes
F(1) C(2) C(3) 118.0(2) . . yes
C(1) C(2) C(3) 122.3(2) . . yes
F(2) C(3) C(2) 120.5(3) . . yes
F(2) C(3) C(4) 120.3(2) . . yes
C(2) C(3) C(4) 119.3(3) . . yes
F(3) C(4) C(3) 119.9(1) . . yes
F(3) C(4) C(3) 119.9(1) . 2_556 yes
C(3) C(4) C(3) 120.2(3) . 2_556 yes
C(6) C(5) C(10) 119.5(2) . . yes
C(6) C(5) B(1) 108.7(2) . . yes
C(10) C(5) B(1) 131.7(2) . . yes
C(5) C(6) C(6) 109.5(1) . 2_556 yes
C(5) C(6) C(7) 118.8(2) . . yes
C(6) C(6) C(7) 131.7(1) 2_556 . yes
F(4) C(7) C(6) 122.7(2) . . yes
F(4) C(7) C(8) 116.7(2) . . yes
C(6) C(7) C(8) 120.5(2) . . yes
F(5) C(8) C(7) 119.9(2) . . yes
F(5) C(8) C(9) 119.0(2) . . yes
C(7) C(8) C(9) 121.1(2) . . yes
F(6) C(9) C(8) 120.7(2) . . yes
F(6) C(9) C(10) 120.1(2) . . yes
C(8) C(9) C(10) 119.2(2) . . yes
F(7) C(10) C(5) 121.2(2) . . yes
F(7) C(10) C(9) 117.8(2) . . yes
C(5) C(10) C(9) 121.0(2) . . yes
C(1) B(1) C(5) 128.2(1) . . yes
C(1) B(1) C(5) 128.2(1) . 2_556 yes
C(5) B(1) C(5) 103.6(2) . 2_556 yes

loop_
_geom_bond_atom_site_label_1
_geom_bond_atom_site_label_2
_geom_bond_distance
_geom_bond_site_symmetry_2
_geom_bond_publ_flag
F(1) C(2) 1.343(3) . yes
F(2) C(3) 1.339(3) . yes
F(3) C(4) 1.331(4) . yes
F(4) C(7) 1.339(3) . yes
F(5) C(8) 1.330(2) . yes
F(6) C(9) 1.339(3) . yes
F(7) C(10) 1.333(3) . yes
C(1) C(2) 1.391(3) . yes
C(1) C(2) 1.391(3) 2_556 yes
C(1) B(1) 1.556(4) . yes
C(2) C(3) 1.374(3) . yes
C(3) C(4) 1.383(3) . yes
C(5) C(6) 1.424(3) . yes
C(5) C(10) 1.377(3) . yes
C(5) B(1) 1.549(3) . yes
C(6) C(6) 1.481(4) 2_556 yes
C(6) C(7) 1.377(3) . yes
C(7) C(8) 1.387(4) . yes
C(8) C(9) 1.371(4) . yes
C(9) C(10) 1.391(3) . yes

loop_
_geom_contact_atom_site_label_1
_geom_contact_atom_site_label_2
_geom_contact_distance
_geom_contact_site_symmetry_2
_geom_contact_publ_flag
F(1) F(6) 2.940(2) 7_557 no
F(1) F(4) 3.221(2) 4 no
F(1) F(5) 3.283(2) 4 no
F(1) F(3) 3.391(1) 3_567 no
F(1) C(9) 3.556(2) 7_557 no
F(1) F(5) 3.572(2) 6_556 no
F(2) F(6) 2.732(2) 6_556 no
F(2) F(7) 3.058(2) 4_565 no
F(2) F(6) 3.206(3) 7_557 no
F(2) F(5) 3.239(2) 7_557 no
F(2) C(3) 3.371(2) 4_565 no
F(2) C(2) 3.457(2) 4_565 no
F(2) C(4) 3.498(2) 3_567 no
F(3) F(4) 2.889(2) 1_565 no
F(3) F(4) 2.889(2) 2_566 no
F(3) C(2) 3.429(2) 3_567 no
F(3) C(2) 3.429(2) 4_564 no
F(4) B(1) 3.411(2) 3_556 no
F(4) C(5) 3.450(2) 3_556 no
F(4) C(10) 3.454(2) 4 no
F(4) F(7) 3.599(2) 4 no
F(5) F(7) 2.799(2) 6_546 no
F(5) C(10) 3.368(2) 4_554 no
F(5) C(5) 3.415(2) 4_554 no
F(5) F(6) 3.458(2) 4 no
F(6) C(8) 3.378(3) 4_554 no
F(6) C(3) 3.424(3) 6_546 no
C(2) C(4) 3.537(2) 3_567 no
C(3) C(3) 3.379(4) 3_567 no
C(3) C(4) 3.405(2) 3_567 no
C(5) C(8) 3.554(3) 4 no
C(6) C(8) 3.389(3) 4 no
C(6) C(7) 3.443(2) 3_556 no
C(6) C(6) 3.458(4) 3_556 no
C(6) C(7) 3.465(3) 4 no
C(7) C(9) 3.368(3) 4 no
C(7) C(8) 3.555(3) 4 no

loop_
_geom_torsion_atom_site_label_1
_geom_torsion_atom_site_label_2
_geom_torsion_atom_site_label_3
_geom_torsion_atom_site_label_4
_geom_torsion_site_symmetry_2
_geom_torsion_site_symmetry_3
_geom_torsion_site_symmetry_4
_geom_torsion
_geom_torsion_publ_flag
F(1) C(2) C(1) C(2) . . 2_556 178.3(2) no
F(1) C(2) C(1) B(1) . . . -1.7(2) no
F(1) C(2) C(3) F(2) . . . -0.3(3) no
F(1) C(2) C(3) C(4) . . . -179.6(1) no
F(2) C(3) C(2) C(1) . . . 176.7(1) no
F(2) C(3) C(4) F(3) . . . 1.9(2) no
F(2) C(3) C(4) C(3) . . 2_556 -178.1(2) no
F(3) C(4) C(3) C(2) . . . -178.7(1) no
F(3) C(4) C(3) C(2) . 2_556 2_556 -178.7(1) no
F(4) C(7) C(6) C(5) . . . -179.3(2) no
F(4) C(7) C(6) C(6) . . 2_556 0.4(4) no
F(4) C(7) C(8) F(5) . . . 0.0(3) no
F(4) C(7) C(8) C(9) . . . 178.0(2) no
F(5) C(8) C(7) C(6) . . . -178.6(2) no
F(5) C(8) C(9) F(6) . . . 1.0(3) no
F(5) C(8) C(9) C(10) . . . 178.8(2) no
F(6) C(9) C(8) C(7) . . . -177.0(2) no
F(6) C(9) C(10) F(7) . . . -0.9(3) no
F(6) C(9) C(10) C(5) . . . 178.2(2) no
F(7) C(10) C(5) C(6) . . . 177.3(2) no
F(7) C(10) C(5) B(1) . . . 2.1(3) no
F(7) C(10) C(9) C(8) . . . -178.7(2) no
C(1) C(2) C(3) C(4) . . . -2.7(3) no
C(1) C(2) C(3) C(4) 2_556 2_556 . -2.7(3) no
C(1) B(1) C(5) C(6) . . . -179.37(9) no
C(1) B(1) C(5) C(10) . . . -3.8(2) no
C(1) B(1) C(5) C(6) . 2_556 2_556 -179.37(9) no
C(1) B(1) C(5) C(10) . 2_556 2_556 -3.8(2) no
C(2) C(1) C(2) C(3) . 2_556 2_556 1.3(1) no
C(2) C(1) B(1) C(5) . . . -53.2(1) no
C(2) C(1) B(1) C(5) . . 2_556 126.8(1) no
C(2) C(3) C(4) C(3) . . 2_556 1.3(1) no
C(3) C(2) C(1) B(1) . . . -178.7(1) no
C(5) C(6) C(6) C(5) . 2_556 2_556 2.1(3) no
C(5) C(6) C(6) C(7) . 2_556 2_556 -177.6(2) no
C(5) C(6) C(7) C(8) . . . -0.7(3) no
C(5) C(10) C(9) C(8) . . . 0.4(3) no
C(5) B(1) C(5) C(6) . 2_556 2_556 0.63(9) no
C(5) B(1) C(5) C(10) . 2_556 2_556 176.2(2) no
C(6) C(5) C(10) C(9) . . . -1.8(3) no
C(6) C(6) C(5) C(10) 2_556 2_556 2_556 -177.8(2) no
C(6) C(6) C(5) B(1) 2_556 2_556 . -1.6(2) no
C(6) C(6) C(7) C(8) 2_556 2_556 2_556 178.9(2) no
C(6) C(7) C(8) C(9) . . . -0.6(3) no
C(7) C(6) C(5) C(10) . . . 1.9(3) no
C(7) C(6) C(5) B(1) . . . 178.1(1) no
C(7) C(6) C(6) C(7) . 2_556 2_556 2.7(5) no
C(7) C(8) C(9) C(10) . . . 0.8(3) no
C(9) C(10) C(5) B(1) . . . -176.9(2) no
